data_7101463
loop_
_publ_author_name
'A. Blake'
'David Allan'
'Deguang Huang'
'Timothy J. Prior'
'M. Schroder'

_publ_section_title
;
High pressure co-ordination chemistry of a palladium
thioether complex: pressure versus electrons
;
_journal_issue 39
_journal_name_full 'Chemical Communications'
_journal_paper_doi 10.1039/b606736k
_journal_year 2006
_chemical_formula_moiety 'C6 H12 Cl2 Pd S3'
_chemical_formula_sum 'C6 H12 Cl2 Pd S3'
_chemical_formula_weight 357.64
_chemical_name_systematic
;
?
;
_space_group_IT_number 19
_symmetry_cell_setting orthorhombic
_symmetry_space_group_name_Hall 'P 2ac 2ab'
_symmetry_space_group_name_H-M 'P 21 21 21'
_atom_sites_solution_hydrogens geom
_atom_sites_solution_primary direct
_atom_sites_solution_secondary difmap
_audit_creation_method 'enCIFer editing of SHELXL97 CIF output'
_cell_angle_alpha 90.00
_cell_angle_beta 90.00
_cell_angle_gamma 90.00
_cell_formula_units_Z 4
_cell_length_a 7.0324(8)
_cell_length_b 11.5032(11)
_cell_length_c 11.223(3)
_cell_measurement_pressure 5350000
_cell_measurement_reflns_used 880
_cell_measurement_temperature 298(2)
_cell_measurement_theta_max 26.2
_cell_measurement_theta_min 4.0
_cell_volume 907.9(2)
_computing_cell_refinement 'Bruker SAINT (Bruker, 2004)'
_computing_data_collection 'Bruker APEX2 (Bruker, 2004)'
_computing_data_reduction 'Bruker SAINT'
_computing_molecular_graphics 'PLATON (Spek, 2003)'
_computing_publication_material 'enCIFer (Allen et al., 2004); PLATON'
_computing_structure_refinement 'SHELXL97 (Sheldrick, 1998)'
_computing_structure_solution 'SHELXS97 (Sheldrick, 1990)'
_diffrn_ambient_pressure 5350000
_diffrn_ambient_temperature 298(2)
_diffrn_measured_fraction_theta_full 0.419
_diffrn_measured_fraction_theta_max 0.419
_diffrn_measurement_device_type 'Bruker APEXII CCD area detector'
_diffrn_measurement_method omega
_diffrn_radiation_monochromator 'silicon (111)'
_diffrn_radiation_source 'Daresbury SRS Station 16.2 SMX'
_diffrn_radiation_type synchrotron
_diffrn_radiation_wavelength 0.8406
_diffrn_reflns_av_R_equivalents 0.047
_diffrn_reflns_av_sigmaI/netI 0.046
_diffrn_reflns_limit_h_max 7
_diffrn_reflns_limit_h_min -7
_diffrn_reflns_limit_k_max 12
_diffrn_reflns_limit_k_min -12
_diffrn_reflns_limit_l_max 4
_diffrn_reflns_limit_l_min -4
_diffrn_reflns_number 1979
_diffrn_reflns_theta_full 26.71
_diffrn_reflns_theta_max 26.71
_diffrn_reflns_theta_min 4.02
_diffrn_standards_decay_% 0
_diffrn_standards_number 0
_exptl_absorpt_coefficient_mu 3.255
_exptl_absorpt_correction_T_max 1.000
_exptl_absorpt_correction_T_min 0.318
_exptl_absorpt_correction_type multi-scan
_exptl_absorpt_process_details '(SADABS; Bruker, 2004)'
_exptl_crystal_colour 'intensely dark'
_exptl_crystal_density_diffrn 2.616
_exptl_crystal_density_method 'not measured'
_exptl_crystal_description tablet
_exptl_crystal_F_000 704
_exptl_crystal_size_max 0.15
_exptl_crystal_size_mid 0.10
_exptl_crystal_size_min 0.05
_refine_diff_density_max 1.31
_refine_diff_density_min -1.13
_refine_diff_density_rms 0.21
_refine_ls_abs_structure_details 'Flack H D (1983), Acta Cryst. A39, 876-881'
_refine_ls_abs_structure_Flack 0.0(3)
_refine_ls_extinction_method none
_refine_ls_goodness_of_fit_ref 1.08
_refine_ls_hydrogen_treatment constr
_refine_ls_matrix_type full
_refine_ls_number_parameters 49
_refine_ls_number_reflns 466
_refine_ls_number_restraints 9
_refine_ls_restrained_S_all 1.08
_refine_ls_R_factor_all 0.0710
_refine_ls_R_factor_gt 0.0689
_refine_ls_shift/su_max 0.001
_refine_ls_shift/su_mean 0.000
_refine_ls_structure_factor_coef Fsqd
_refine_ls_weighting_details 'calc w=1/[\s^2^(Fo^2^)+(0.088P)^2^+40.30P] where P=(Fo^2^+2Fc^2^)/3'
_refine_ls_weighting_scheme calc
_refine_ls_wR_factor_gt 0.1664
_refine_ls_wR_factor_ref 0.1685
_reflns_number_gt 448
_reflns_number_total 467
_reflns_threshold_expression I>2sigma(I)
_cod_data_source_file b606736k.txt
_cod_database_code 7101463

loop_
_symmetry_equiv_pos_as_xyz
'x, y, z'
'-x+1/2, -y, z+1/2'
'x+1/2, -y+1/2, -z'
'-x, y+1/2, -z+1/2'

loop_
_atom_site_label
_atom_site_type_symbol
_atom_site_fract_x
_atom_site_fract_y
_atom_site_fract_z
_atom_site_U_iso_or_equiv
_atom_site_adp_type
_atom_site_occupancy
_atom_site_symmetry_multiplicity
_atom_site_calc_flag
_atom_site_refinement_flags
Pd Pd 0.1995(3) 0.16879(16) 0.3533(4) 0.0100(8) Uiso 1 1 d .
Cl1 Cl 0.1084(14) 0.0112(8) 0.469(2) 0.047(3) Uiso 1 1 d .
Cl2 Cl 0.4419(11) 0.0661(6) 0.2598(17) 0.030(2) Uiso 1 1 d .
S1 S -0.0221(10) 0.1864(5) 0.1452(18) 0.019(2) Uiso 1 1 d D
C2 C -0.189(5) 0.293(3) 0.203(5) 0.046(11) Uiso 1 1 d D
H2A H -0.1372 0.3706 0.1930 0.055 Uiso 1 1 calc R
H2B H -0.3075 0.2886 0.1587 0.055 Uiso 1 1 calc R
C3 C -0.225(5) 0.269(3) 0.333(4) 0.045(11) Uiso 1 1 d D
H3A H -0.2818 0.1920 0.3389 0.053 Uiso 1 1 calc R
H3B H -0.3193 0.3238 0.3607 0.053 Uiso 1 1 calc R
S4 S -0.0287(11) 0.2728(6) 0.4390(16) 0.020(2) Uiso 1 1 d D
C5 C 0.038(4) 0.4231(17) 0.431(5) 0.037(11) Uiso 1 1 d D
H5A H -0.0642 0.4659 0.3930 0.044 Uiso 1 1 calc R
H5B H 0.0518 0.4528 0.5112 0.044 Uiso 1 1 calc R
C6 C 0.218(4) 0.4467(18) 0.364(4) 0.014(7) Uiso 1 1 d D
H6A H 0.3087 0.4778 0.4211 0.016 Uiso 1 1 calc R
H6B H 0.1911 0.5082 0.3077 0.016 Uiso 1 1 calc R
S7 S 0.3363(9) 0.3324(5) 0.2840(14) 0.0095(18) Uiso 1 1 d D
C8 C 0.246(5) 0.370(2) 0.138(3) 0.042(11) Uiso 1 1 d D
H8A H 0.1522 0.4310 0.1475 0.051 Uiso 1 1 calc R
H8B H 0.3498 0.4014 0.0914 0.051 Uiso 1 1 calc R
C9 C 0.156(4) 0.273(2) 0.068(3) 0.036(10) Uiso 1 1 d D
H9A H 0.2566 0.2207 0.0418 0.044 Uiso 1 1 calc R
H9B H 0.0981 0.3055 -0.0026 0.044 Uiso 1 1 calc R

loop_
_atom_type_symbol
_atom_type_description
_atom_type_scat_dispersion_real
_atom_type_scat_dispersion_imag
_atom_type_scat_source
C C 0.0033 0.0016 'International Tables Vol C Tables 4.2.6.8 and 6.1.1.4'
H H 0.0000 0.0000 'International Tables Vol C Tables 4.2.6.8 and 6.1.1.4'
S S 0.1246 0.1234 'International Tables Vol C Tables 4.2.6.8 and 6.1.1.4'
Cl Cl 0.1484 0.1585 'International Tables Vol C Tables 4.2.6.8 and 6.1.1.4'
Pd Pd -0.9988 1.0072 'International Tables Vol C Tables 4.2.6.8 and 6.1.1.4'

loop_
_geom_angle_atom_site_label_1
_geom_angle_atom_site_label_2
_geom_angle_atom_site_label_3
_geom_angle
_geom_angle_site_symmetry_3
S4 Pd S7 90.5(3) .
S4 Pd Cl1 88.8(5) .
S7 Pd Cl1 164.7(6) .
S4 Pd Cl2 177.9(4) .
S7 Pd Cl2 87.5(3) .
Cl1 Pd Cl2 93.3(4) .
S4 Pd S1 85.4(5) .
S7 Pd S1 83.7(4) .
Cl1 Pd S1 111.5(5) .
Cl2 Pd S1 93.9(5) .
S4 Pd S4 90.2(2) 3_556
S7 Pd S4 79.3(4) 3_556
Cl1 Pd S4 85.4(5) 3_556
Cl2 Pd S4 89.9(5) 3_556
S1 Pd S4 162.4(2) 3_556
C2 S1 C9 104.3(15) .
C2 S1 Pd 96.4(19) .
C9 S1 Pd 93.0(14) .
C3 C2 S1 109(3) .
C3 C2 H2A 109.9 .
S1 C2 H2A 109.9 .
C3 C2 H2B 109.9 .
S1 C2 H2B 109.9 .
H2A C2 H2B 108.3 .
C2 C3 S4 120(4) .
C2 C3 H3A 107.3 .
S4 C3 H3A 107.3 .
C2 C3 H3B 107.3 .
S4 C3 H3B 107.3 .
H3A C3 H3B 106.9 .
C5 S4 C3 101(2) .
C5 S4 Pd 107.9(11) .
C3 S4 Pd 104.5(15) .
C6 C5 S4 115(2) .
C6 C5 H5A 108.5 .
S4 C5 H5A 108.5 .
C6 C5 H5B 108.5 .
S4 C5 H5B 108.5 .
H5A C5 H5B 107.5 .
C5 C6 S7 120.6(18) .
C5 C6 H6A 107.2 .
S7 C6 H6A 107.2 .
C5 C6 H6B 107.2 .
S7 C6 H6B 107.2 .
H6A C6 H6B 106.8 .
C6 S7 C8 96.7(18) .
C6 S7 Pd 103.9(10) .
C8 S7 Pd 111.2(10) .
C9 C8 S7 116(2) .
C9 C8 H8A 108.2 .
S7 C8 H8A 108.2 .
C9 C8 H8B 108.2 .
S7 C8 H8B 108.2 .
H8A C8 H8B 107.4 .
C8 C9 S1 116(2) .
C8 C9 H9A 108.2 .
S1 C9 H9A 108.2 .
C8 C9 H9B 108.2 .
S1 C9 H9B 108.2 .
H9A C9 H9B 107.3 .

loop_
_geom_bond_atom_site_label_1
_geom_bond_atom_site_label_2
_geom_bond_distance
_geom_bond_site_symmetry_2
Pd S4 2.221(11) .
Pd S7 2.252(8) .
Pd Cl1 2.319(15) .
Pd Cl2 2.324(12) .
Pd S1 2.815(18) .
Pd S4 3.088(16) 3_556
S1 C2 1.815(18) .
S1 C9 1.817(19) .
C2 C3 1.52(2) .
C2 H2A 0.9700 .
C2 H2B 0.9700 .
C3 S4 1.818(19) .
C3 H3A 0.9700 .
C3 H3B 0.9700 .
S4 C5 1.794(17) .
C5 C6 1.49(2) .
C5 H5A 0.9700 .
C5 H5B 0.9700 .
C6 S7 1.798(18) .
C6 H6A 0.9700 .
C6 H6B 0.9700 .
S7 C8 1.81(2) .
C8 C9 1.50(2) .
C8 H8A 0.9700 .
C8 H8B 0.9700 .
C9 H9A 0.9700 .
C9 H9B 0.9700 .

loop_
_geom_torsion_atom_site_label_1
_geom_torsion_atom_site_label_2
_geom_torsion_atom_site_label_3
_geom_torsion_atom_site_label_4
_geom_torsion
S1 C2 C3 S4 60(3)
C2 C3 S4 C5 64(3)
C3 S4 C5 C6 -106(4)
S4 C5 C6 S7 8(5)
C5 C6 S7 C8 99(3)
C6 S7 C8 C9 -129(3)
S7 C8 C9 S1 50(4)
C8 C9 S1 C2 53(3)
C9 S1 C2 C3 -131(3)
